data_4102537
loop_
_publ_author_name
'Li Guo'
'Aaron M. Almeida'
'Weicheng Zhang'
'Andrew G. Reidenbach'
'Soo Hyuk Choi'
'Ilia A. Guzei'
'Samuel H. Gellman'

_publ_contact_author_address
;
Department of Chemistry
University of Wisconsin-Madison
1101 University Ave
Madison, WI  53706
USA
;
_publ_contact_author_email iguzei@chem.wisc.edu
_publ_contact_author_fax 608-262-0381
_publ_contact_author_name
;
Guzei, Ilia A. 
;
_publ_contact_author_phone 608-263-4694
_publ_section_title
;
 Helix Formation in Preorganized \b/\g-Peptide Foldamers: Hydrogen-Bond
 Analogy to the \a-Helix without \a-Amino Acid Residues
;
_journal_name_full 'Journal of the American Chemical Society'
_journal_page_first 7868
_journal_page_last 7869
_journal_paper_doi 10.1021/ja103233a
_journal_volume 132
_journal_year 2010
_chemical_absolute_configuration ad
_chemical_formula_moiety 'C50 H76 Br N5 O8'
_chemical_formula_sum 'C50 H76 Br N5 O8'
_chemical_formula_weight 955.07
_space_group_IT_number 19
_symmetry_cell_setting orthorhombic
_symmetry_Int_Tables_number 19
_symmetry_space_group_name_Hall 'P 2ac 2ab'
_symmetry_space_group_name_H-M 'P 21 21 21'
_atom_sites_solution_hydrogens geom
_atom_sites_solution_primary direct
_atom_sites_solution_secondary difmap
_audit_creation_method
;
manual editing of the CIF file 
created by SHELXTL Ver. 6.10
and processed with modiCIfer-03272007. 
;
_audit_update_record
;
2010-04-27 # Formatted by publCIF
;
_cell_angle_alpha 90.00
_cell_angle_beta 90.00
_cell_angle_gamma 90.00
_cell_formula_units_Z 4
_cell_length_a 10.9331(2)
_cell_length_b 18.5573(3)
_cell_length_c 24.7143(4)
_cell_measurement_reflns_used 9895
_cell_measurement_temperature 100(1)
_cell_measurement_theta_max 64.0996
_cell_measurement_theta_min 2.9779
_cell_volume 5014.26(15)
_computing_cell_refinement 'SAINT Ver. 7.24A (Bruker-AXS, 2007)'
_computing_data_collection 'APEX2 Ver. 2.1-4 (Bruker-AXS, 2007)'
_computing_data_reduction 'SAINT Ver. 7.24A'
_computing_molecular_graphics SHELXTL
_computing_publication_material SHELXTL
_computing_structure_refinement SHELXTL
_computing_structure_solution 'SHELXTL (Sheldrick, 2008)'
_diffrn_ambient_temperature 100(1)
_diffrn_measured_fraction_theta_full 0.996
_diffrn_measured_fraction_theta_max 0.992
_diffrn_measurement_device_type 'Bruker SMART APEX2 area detector'
_diffrn_measurement_method '0.50\% \w and 0.5 \% \f scans'
_diffrn_radiation_monochromator graphite
_diffrn_radiation_source 'fine-focus sealed tube'
_diffrn_radiation_type 'Cu K\a'
_diffrn_radiation_wavelength 1.54178
_diffrn_reflns_av_R_equivalents 0.0860
_diffrn_reflns_av_sigmaI/netI 0.0556
_diffrn_reflns_limit_h_max 12
_diffrn_reflns_limit_h_min -11
_diffrn_reflns_limit_k_max 22
_diffrn_reflns_limit_k_min -21
_diffrn_reflns_limit_l_max 29
_diffrn_reflns_limit_l_min -29
_diffrn_reflns_number 64171
_diffrn_reflns_theta_full 67.00
_diffrn_reflns_theta_max 67.64
_diffrn_reflns_theta_min 2.98
_exptl_absorpt_coefficient_mu 1.567
_exptl_absorpt_correction_T_max 0.9258
_exptl_absorpt_correction_T_min 0.7550
_exptl_absorpt_correction_type analytical
_exptl_absorpt_process_details
;
SADABS  (Bruker-AXS, 2007)
;
_exptl_crystal_colour colourless
_exptl_crystal_density_diffrn 1.265
_exptl_crystal_density_method 'not measured'
_exptl_crystal_description plate
_exptl_crystal_F_000 2040
_exptl_crystal_size_max 0.19
_exptl_crystal_size_mid 0.19
_exptl_crystal_size_min 0.05
_refine_diff_density_max 0.460
_refine_diff_density_min -0.672
_refine_diff_density_rms 0.063
_refine_ls_abs_structure_details 'Flack H D (1983), Acta Cryst. A39, 876-881'
_refine_ls_abs_structure_Flack 0.00(2)
_refine_ls_extinction_method none
_refine_ls_goodness_of_fit_ref 0.951
_refine_ls_hydrogen_treatment constr
_refine_ls_matrix_type full
_refine_ls_number_parameters 581
_refine_ls_number_reflns 8952
_refine_ls_number_restraints 18
_refine_ls_restrained_S_all 0.950
_refine_ls_R_factor_all 0.0915
_refine_ls_R_factor_gt 0.0576
_refine_ls_shift/su_max 0.001
_refine_ls_shift/su_mean 0.000
_refine_ls_structure_factor_coef Fsqd
_refine_ls_weighting_details 'calc w=1/[\s^2^(Fo^2^)+(0.0973P)^2^+4.4518P] where P=(Fo^2^+2Fc^2^)/3'
_refine_ls_weighting_scheme calc
_refine_ls_wR_factor_gt 0.1434
_refine_ls_wR_factor_ref 0.1695
_reflns_number_gt 6485
_reflns_number_total 8952
_reflns_threshold_expression I>2\s(I)
_cod_data_source_file ja103233a_si_003.cif
_cod_data_source_block gellman130
_cod_original_cell_volume 5014.25(15)
_cod_original_sg_symbol_Hall 'P 2ac 2ab   '
_cod_original_sg_symbol_H-M 'P 21 21 21 '
_cod_database_code 4102537

loop_
_symmetry_equiv_pos_as_xyz
'x, y, z'
'-x+1/2, -y, z+1/2'
'-x, y+1/2, -z+1/2'
'x+1/2, -y+1/2, -z'

loop_
_atom_site_label
_atom_site_type_symbol
_atom_site_fract_x
_atom_site_fract_y
_atom_site_fract_z
_atom_site_U_iso_or_equiv
_atom_site_adp_type
_atom_site_occupancy
_atom_site_symmetry_multiplicity
_atom_site_calc_flag
_atom_site_refinement_flags
_atom_site_disorder_assembly
_atom_site_disorder_group
O1 O 1.3466(3) 0.66944(16) 0.84306(13) 0.0349(7) Uani 1 1 d . . .
O2 O 1.2337(3) 0.77029(15) 0.82585(13) 0.0334(7) Uani 1 1 d . . .
O3 O 1.0168(3) 0.81522(15) 0.71130(13) 0.0334(7) Uani 1 1 d . . .
O4 O 0.7840(3) 0.83082(15) 0.86606(14) 0.0329(7) Uani 1 1 d . . .
O5 O 1.0316(3) 1.05056(14) 0.79739(14) 0.0343(7) Uani 1 1 d . . .
O6 O 0.6331(3) 1.05720(15) 0.77900(13) 0.0327(7) Uani 1 1 d . . .
O7 O 0.7655(4) 1.10671(19) 0.97253(16) 0.0506(10) Uani 1 1 d . . .
O8 O 0.8959(3) 1.01927(19) 0.99840(15) 0.0470(9) Uani 1 1 d . A .
N1 N 1.2917(3) 0.69367(19) 0.75930(15) 0.0308(8) Uani 1 1 d . . .
H1 H 1.3214 0.6505 0.7527 0.037 Uiso 1 1 calc R . .
N2 N 0.9293(3) 0.70676(17) 0.72754(15) 0.0292(8) Uani 1 1 d . . .
H2 H 0.9400 0.6598 0.7281 0.035 Uiso 1 1 calc R . .
N3 N 0.9859(3) 0.82058(18) 0.84919(16) 0.0298(8) Uani 1 1 d . . .
H3 H 1.0447 0.7910 0.8392 0.036 Uiso 1 1 calc R . .
N4 N 0.9567(3) 0.96228(17) 0.74350(15) 0.0278(8) Uani 1 1 d . . .
H4 H 0.9575 0.9162 0.7351 0.033 Uiso 1 1 calc R . .
N5 N 0.7004(3) 0.97340(18) 0.83781(16) 0.0309(8) Uani 1 1 d . . .
H5 H 0.7326 0.9304 0.8426 0.037 Uiso 1 1 calc R . .
C1 C 1.4484(5) 0.7588(3) 0.9007(2) 0.0397(11) Uani 1 1 d . . .
H1A H 1.5177 0.7551 0.8757 0.060 Uiso 1 1 calc R . .
H1B H 1.4788 0.7667 0.9376 0.060 Uiso 1 1 calc R . .
H1C H 1.3961 0.7992 0.8901 0.060 Uiso 1 1 calc R . .
C2 C 1.4514(5) 0.6257(3) 0.9179(2) 0.0489(14) Uani 1 1 d . . .
H2A H 1.4033 0.5812 0.9159 0.073 Uiso 1 1 calc R . .
H2B H 1.4774 0.6339 0.9553 0.073 Uiso 1 1 calc R . .
H2C H 1.5236 0.6212 0.8946 0.073 Uiso 1 1 calc R . .
C3 C 1.2583(5) 0.6938(3) 0.9328(2) 0.0424(12) Uani 1 1 d . . .
H3A H 1.2085 0.7343 0.9200 0.064 Uiso 1 1 calc R . .
H3B H 1.2803 0.7016 0.9708 0.064 Uiso 1 1 calc R . .
H3C H 1.2115 0.6490 0.9295 0.064 Uiso 1 1 calc R . .
C4 C 1.3739(5) 0.6885(2) 0.8990(2) 0.0366(11) Uani 1 1 d . . .
C5 C 1.2858(4) 0.7155(2) 0.81032(19) 0.0282(10) Uani 1 1 d . . .
C6 C 1.2520(4) 0.7369(2) 0.7138(2) 0.0312(10) Uani 1 1 d . . .
H6 H 1.2392 0.7874 0.7268 0.037 Uiso 1 1 calc R . .
C7 C 1.3453(5) 0.7386(3) 0.6679(2) 0.0379(11) Uani 1 1 d . . .
H7A H 1.4146 0.7709 0.6766 0.046 Uiso 1 1 calc R . .
H7B H 1.3770 0.6898 0.6599 0.046 Uiso 1 1 calc R . .
C8 C 1.2703(5) 0.7676(3) 0.6213(2) 0.0491(14) Uani 1 1 d . . .
H8A H 1.3101 0.7566 0.5863 0.059 Uiso 1 1 calc R . .
H8B H 1.2598 0.8204 0.6245 0.059 Uiso 1 1 calc R . .
C9 C 1.1482(5) 0.7295(3) 0.6257(2) 0.0436(12) Uani 1 1 d . . .
H9A H 1.1481 0.6851 0.6035 0.052 Uiso 1 1 calc R . .
H9B H 1.0813 0.7613 0.6132 0.052 Uiso 1 1 calc R . .
C10 C 1.1315(4) 0.7106(2) 0.68698(19) 0.0306(10) Uani 1 1 d . . .
H10 H 1.1228 0.6573 0.6916 0.037 Uiso 1 1 calc R . .
C11 C 1.0219(4) 0.7482(2) 0.71007(19) 0.0286(10) Uani 1 1 d . . .
C12 C 0.8118(4) 0.7356(2) 0.7457(2) 0.0322(10) Uani 1 1 d . . .
H12 H 0.8236 0.7881 0.7531 0.039 Uiso 1 1 calc R . .
C13 C 0.7160(4) 0.7291(2) 0.7007(2) 0.0381(11) Uani 1 1 d . . .
H13A H 0.6430 0.7578 0.7105 0.046 Uiso 1 1 calc R . .
H13B H 0.7499 0.7489 0.6667 0.046 Uiso 1 1 calc R . .
C14 C 0.6784(4) 0.6512(2) 0.6917(2) 0.0386(12) Uani 1 1 d . . .
H14A H 0.6117 0.6494 0.6646 0.046 Uiso 1 1 calc R . .
H14B H 0.7488 0.6238 0.6771 0.046 Uiso 1 1 calc R . .
C15 C 0.6354(4) 0.6165(3) 0.7436(2) 0.0416(12) Uani 1 1 d . . .
H15A H 0.6161 0.5652 0.7367 0.050 Uiso 1 1 calc R . .
H15B H 0.5596 0.6406 0.7560 0.050 Uiso 1 1 calc R . .
C16 C 0.7327(4) 0.6217(2) 0.7881(2) 0.0363(11) Uani 1 1 d . . .
H16A H 0.8061 0.5939 0.7772 0.044 Uiso 1 1 calc R . .
H16B H 0.7005 0.6004 0.8219 0.044 Uiso 1 1 calc R . .
C17 C 0.7683(4) 0.7008(2) 0.7980(2) 0.0329(10) Uani 1 1 d . . .
H17 H 0.6913 0.7263 0.8084 0.039 Uiso 1 1 calc R . .
C18 C 0.8593(4) 0.7126(2) 0.8450(2) 0.0308(10) Uani 1 1 d . . .
H18 H 0.9406 0.6921 0.8346 0.037 Uiso 1 1 calc R . .
C19 C 0.8179(4) 0.6782(2) 0.8985(2) 0.0368(11) Uani 1 1 d . . .
H19A H 0.7375 0.6986 0.9087 0.044 Uiso 1 1 calc R . .
H19B H 0.8068 0.6258 0.8928 0.044 Uiso 1 1 calc R . .
C20 C 0.9055(5) 0.6894(3) 0.9447(2) 0.0460(13) Uani 1 1 d . . .
H20A H 0.9857 0.6698 0.9349 0.069 Uiso 1 1 calc R . .
H20B H 0.8747 0.6647 0.9769 0.069 Uiso 1 1 calc R . .
H20C H 0.9132 0.7411 0.9522 0.069 Uiso 1 1 calc R . .
C21 C 0.8733(4) 0.7942(2) 0.85424(18) 0.0286(9) Uani 1 1 d . . .
C22 C 1.0176(4) 0.8961(2) 0.85934(18) 0.0278(9) Uani 1 1 d . . .
H22 H 0.9402 0.9247 0.8612 0.033 Uiso 1 1 calc R . .
C23 C 1.0878(5) 0.9068(3) 0.9126(2) 0.0387(12) Uani 1 1 d . . .
H23A H 1.1394 0.8644 0.9210 0.046 Uiso 1 1 calc R . .
H23B H 1.0312 0.9157 0.9431 0.046 Uiso 1 1 calc R . .
C24 C 1.1668(5) 0.9739(3) 0.9005(2) 0.0401(12) Uani 1 1 d . . .
H24A H 1.1175 1.0186 0.9019 0.048 Uiso 1 1 calc R . .
H24B H 1.2359 0.9779 0.9262 0.048 Uiso 1 1 calc R . .
C25 C 1.2117(4) 0.9590(2) 0.8437(2) 0.0336(11) Uani 1 1 d . . .
H25A H 1.2794 0.9236 0.8442 0.040 Uiso 1 1 calc R . .
H25B H 1.2408 1.0039 0.8264 0.040 Uiso 1 1 calc R . .
C26 C 1.1000(4) 0.9285(2) 0.81348(19) 0.0273(9) Uani 1 1 d . . .
H26 H 1.1261 0.8899 0.7878 0.033 Uiso 1 1 calc R . .
C27 C 1.0290(4) 0.9859(2) 0.78408(19) 0.0279(9) Uani 1 1 d . . .
C28 C 0.8769(4) 1.0111(2) 0.71297(18) 0.0281(9) Uani 1 1 d . . .
H28 H 0.8531 1.0516 0.7375 0.034 Uiso 1 1 calc R . .
C29 C 0.9430(4) 1.0431(2) 0.66413(19) 0.0329(10) Uani 1 1 d . . .
H29A H 0.8916 1.0817 0.6484 0.040 Uiso 1 1 calc R . .
H29B H 1.0205 1.0653 0.6764 0.040 Uiso 1 1 calc R . .
C30 C 0.9711(5) 0.9878(3) 0.6206(2) 0.0402(12) Uani 1 1 d . . .
H30A H 1.0291 0.9515 0.6349 0.048 Uiso 1 1 calc R . .
H30B H 1.0099 1.0118 0.5892 0.048 Uiso 1 1 calc R . .
C31 C 0.8527(5) 0.9503(3) 0.6025(2) 0.0366(11) Uani 1 1 d . . .
H31A H 0.8724 0.9123 0.5758 0.044 Uiso 1 1 calc R . .
H31B H 0.7985 0.9859 0.5847 0.044 Uiso 1 1 calc R . .
C32 C 0.7859(4) 0.9167(2) 0.65112(19) 0.0325(10) Uani 1 1 d . . .
H32A H 0.7079 0.8951 0.6387 0.039 Uiso 1 1 calc R . .
H32B H 0.8368 0.8777 0.6666 0.039 Uiso 1 1 calc R . .
C33 C 0.7593(4) 0.9725(2) 0.69483(18) 0.0268(9) Uani 1 1 d . . .
H33 H 0.7064 1.0100 0.6777 0.032 Uiso 1 1 calc R . .
C34 C 0.6851(4) 0.9408(2) 0.74213(19) 0.0286(10) Uani 1 1 d . . .
H34 H 0.7291 0.8975 0.7563 0.034 Uiso 1 1 calc R . .
C35 C 0.5565(5) 0.9181(2) 0.7250(2) 0.0360(11) Uani 1 1 d . . .
H35A H 0.5116 0.9614 0.7125 0.043 Uiso 1 1 calc R . .
H35B H 0.5633 0.8847 0.6939 0.043 Uiso 1 1 calc R . .
C36 C 0.4822(5) 0.8817(3) 0.7693(2) 0.0480(13) Uani 1 1 d . . .
H36A H 0.5265 0.8393 0.7825 0.072 Uiso 1 1 calc R . .
H36B H 0.4029 0.8667 0.7546 0.072 Uiso 1 1 calc R . .
H36C H 0.4693 0.9155 0.7991 0.072 Uiso 1 1 calc R . .
C37 C 0.6722(4) 0.9953(2) 0.78776(19) 0.0270(9) Uani 1 1 d . . .
C38 C 0.6784(4) 1.0202(2) 0.88501(19) 0.0326(10) Uani 1 1 d . . .
H38 H 0.7080 1.0703 0.8777 0.039 Uiso 1 1 calc R . .
C39 C 0.5455(5) 1.0209(3) 0.9001(2) 0.0478(13) Uani 1 1 d . . .
H39A H 0.5256 1.0638 0.9222 0.057 Uiso 1 1 calc R . .
H39B H 0.4932 1.0210 0.8673 0.057 Uiso 1 1 calc R . .
C40 C 0.5277(5) 0.9536(3) 0.9318(3) 0.0567(15) Uani 1 1 d . . .
H40A H 0.5186 0.9116 0.9074 0.068 Uiso 1 1 calc R . .
H40B H 0.4541 0.9571 0.9549 0.068 Uiso 1 1 calc R . .
C41 C 0.6441(5) 0.9465(3) 0.9665(2) 0.0447(13) Uani 1 1 d . . .
H41A H 0.6670 0.8953 0.9710 0.054 Uiso 1 1 calc R . .
H41B H 0.6314 0.9681 1.0027 0.054 Uiso 1 1 calc R . .
C42 C 0.7449(4) 0.9880(2) 0.9349(2) 0.0369(11) Uani 1 1 d . . .
H42 H 0.8099 0.9538 0.9227 0.044 Uiso 1 1 calc R . .
C43 C 0.8001(5) 1.0458(3) 0.9694(2) 0.0400(12) Uani 1 1 d . . .
C44 C 0.9541(6) 1.0684(3) 1.0367(2) 0.0558(15) Uani 1 1 d D . .
H44A H 0.9684 1.0431 1.0714 0.067 Uiso 0.9305(18) 1 calc PR A 1
H44B H 0.8990 1.1097 1.0438 0.067 Uiso 0.9305(18) 1 calc PR A 1
H44C H 0.8949 1.1086 1.0399 0.067 Uiso 0.0695(18) 1 calc PR A 2
H44D H 0.9495 1.0423 1.0716 0.067 Uiso 0.0695(18) 1 calc PR A 2
Br1 Br 1.43543(8) 1.20441(5) 0.95689(5) 0.0876(4) Uani 0.9305(18) 1 d PD A 1
C45 C 1.0742(3) 1.0957(2) 1.01473(16) 0.0470(14) Uani 0.9305(18) 1 d PGD A 1
C46 C 1.0708(3) 1.1515(2) 0.97725(18) 0.0557(16) Uani 0.9305(18) 1 d PGD A 1
H46 H 0.9945 1.1685 0.9640 0.067 Uiso 0.9305(18) 1 calc PR A 1
C47 C 1.1791(4) 1.1825(2) 0.95912(18) 0.0645(19) Uani 0.9305(18) 1 d PGD A 1
H47 H 1.1768 1.2207 0.9335 0.077 Uiso 0.9305(18) 1 calc PR A 1
C48 C 1.2908(3) 1.1577(2) 0.9785(2) 0.0572(18) Uani 0.9305(18) 1 d PGD A 1
C49 C 1.2942(3) 1.1019(2) 1.01595(19) 0.065(2) Uani 0.9305(18) 1 d PGD A 1
H49 H 1.3705 1.0849 1.0292 0.078 Uiso 0.9305(18) 1 calc PR A 1
C50 C 1.1859(4) 1.0709(2) 1.03408(16) 0.0581(17) Uani 0.9305(18) 1 d PGD A 1
H50 H 1.1882 1.0327 1.0597 0.070 Uiso 0.9305(18) 1 calc PR A 1
Br1A Br 1.4641(11) 1.1612(8) 0.9983(7) 0.0876(4) Uani 0.0695(18) 1 d PD A 2
C45A C 1.0761(19) 1.105(2) 1.0387(18) 0.0470(14) Uani 0.0695(18) 1 d PGD A 2
C46A C 1.099(2) 1.149(3) 0.994(2) 0.0557(16) Uani 0.0695(18) 1 d PGD A 2
H46A H 1.0345 1.1754 0.9781 0.067 Uiso 0.0695(18) 1 calc PR A 2
C47A C 1.217(3) 1.153(3) 0.973(2) 0.0645(19) Uani 0.0695(18) 1 d PGD A 2
H47A H 1.2325 1.1833 0.9427 0.077 Uiso 0.0695(18) 1 calc PR A 2
C48A C 1.311(2) 1.114(3) 0.9966(19) 0.0572(18) Uani 0.0695(18) 1 d PGD A 2
C49A C 1.288(2) 1.071(2) 1.041(2) 0.065(2) Uani 0.0695(18) 1 d PGD A 2
H49A H 1.3531 1.0439 1.0571 0.078 Uiso 0.0695(18) 1 calc PR A 2
C50A C 1.171(3) 1.066(3) 1.0621(19) 0.0581(17) Uani 0.0695(18) 1 d PGD A 2
H50A H 1.1550 1.0361 1.0926 0.070 Uiso 0.0695(18) 1 calc PR A 2

loop_
_atom_site_aniso_label
_atom_site_aniso_U_11
_atom_site_aniso_U_22
_atom_site_aniso_U_33
_atom_site_aniso_U_23
_atom_site_aniso_U_13
_atom_site_aniso_U_12
O1 0.0399(19) 0.0259(16) 0.0388(19) -0.0010(13) -0.0037(15) 0.0055(13)
O2 0.0313(17) 0.0232(16) 0.0457(19) -0.0008(13) 0.0016(14) 0.0009(13)
O3 0.0310(16) 0.0185(15) 0.051(2) -0.0014(13) -0.0004(15) 0.0013(12)
O4 0.0235(16) 0.0212(15) 0.054(2) 0.0012(13) 0.0010(14) 0.0015(13)
O5 0.0384(19) 0.0148(14) 0.050(2) 0.0016(13) -0.0048(15) -0.0012(12)
O6 0.0291(17) 0.0218(15) 0.0474(19) 0.0036(14) 0.0017(15) 0.0035(12)
O7 0.059(2) 0.0313(19) 0.062(3) -0.0053(17) 0.0038(19) -0.0022(17)
O8 0.048(2) 0.042(2) 0.051(2) -0.0031(17) -0.0061(17) -0.0088(16)
N1 0.030(2) 0.0228(18) 0.039(2) 0.0004(16) -0.0041(16) 0.0036(15)
N2 0.0277(18) 0.0124(15) 0.048(2) -0.0019(15) -0.0006(17) 0.0015(14)
N3 0.0260(19) 0.0170(17) 0.046(2) -0.0013(16) 0.0015(17) 0.0036(14)
N4 0.0258(19) 0.0169(16) 0.041(2) -0.0012(15) -0.0002(16) 0.0030(14)
N5 0.035(2) 0.0175(17) 0.040(2) 0.0021(15) -0.0014(17) -0.0006(15)
C1 0.035(3) 0.040(3) 0.044(3) 0.003(2) -0.002(2) -0.009(2)
C2 0.040(3) 0.056(3) 0.051(3) 0.011(3) -0.009(3) 0.000(3)
C3 0.039(3) 0.045(3) 0.044(3) 0.007(2) 0.001(2) -0.007(2)
C4 0.038(3) 0.032(2) 0.039(3) 0.006(2) -0.004(2) -0.006(2)
C5 0.019(2) 0.021(2) 0.044(3) 0.0016(19) 0.0025(19) -0.0004(17)
C6 0.032(2) 0.018(2) 0.043(3) -0.0015(18) -0.004(2) 0.0036(17)
C7 0.037(3) 0.029(2) 0.047(3) 0.006(2) 0.005(2) 0.000(2)
C8 0.046(3) 0.049(3) 0.052(3) 0.009(3) 0.005(3) 0.008(2)
C9 0.042(3) 0.046(3) 0.042(3) -0.004(2) -0.005(2) 0.014(2)
C10 0.029(2) 0.016(2) 0.047(3) -0.0033(18) 0.000(2) -0.0038(17)
C11 0.030(2) 0.019(2) 0.037(3) -0.0003(17) -0.0089(19) 0.0009(16)
C12 0.021(2) 0.020(2) 0.056(3) 0.000(2) -0.001(2) 0.0043(16)
C13 0.029(3) 0.028(2) 0.058(3) -0.002(2) -0.006(2) 0.0065(19)
C14 0.024(2) 0.027(2) 0.064(3) -0.009(2) -0.009(2) -0.0005(18)
C15 0.026(2) 0.029(2) 0.070(4) -0.013(2) 0.001(2) -0.0063(19)
C16 0.026(2) 0.017(2) 0.065(3) -0.001(2) 0.004(2) -0.0023(17)
C17 0.023(2) 0.021(2) 0.054(3) -0.006(2) 0.002(2) -0.0008(17)
C18 0.025(2) 0.016(2) 0.052(3) -0.0002(19) 0.002(2) -0.0009(16)
C19 0.034(3) 0.021(2) 0.056(3) 0.002(2) 0.003(2) 0.0025(18)
C20 0.052(3) 0.035(3) 0.051(3) 0.006(2) 0.002(3) 0.000(2)
C21 0.027(2) 0.022(2) 0.037(2) 0.0007(18) -0.0012(19) -0.0022(18)
C22 0.027(2) 0.017(2) 0.040(3) 0.0015(18) -0.0004(19) 0.0009(16)
C23 0.045(3) 0.030(2) 0.042(3) 0.002(2) -0.004(2) -0.002(2)
C24 0.035(3) 0.031(2) 0.054(3) -0.003(2) -0.013(2) -0.002(2)
C25 0.022(2) 0.022(2) 0.057(3) 0.0035(19) -0.005(2) -0.0014(17)
C26 0.026(2) 0.017(2) 0.039(3) -0.0004(18) 0.0008(19) -0.0005(16)
C27 0.018(2) 0.022(2) 0.043(3) 0.0024(19) 0.0012(18) -0.0026(16)
C28 0.027(2) 0.018(2) 0.040(3) 0.0033(18) -0.001(2) 0.0041(16)
C29 0.026(2) 0.025(2) 0.048(3) 0.0075(19) -0.002(2) -0.0032(18)
C30 0.040(3) 0.032(2) 0.048(3) 0.006(2) 0.004(2) 0.000(2)
C31 0.041(3) 0.031(2) 0.038(3) -0.003(2) 0.000(2) 0.000(2)
C32 0.031(2) 0.028(2) 0.039(3) 0.0012(19) -0.001(2) 0.0013(19)
C33 0.023(2) 0.020(2) 0.038(2) 0.0026(17) -0.0021(18) 0.0006(16)
C34 0.027(2) 0.017(2) 0.042(3) 0.0024(18) 0.0029(19) 0.0035(16)
C35 0.034(3) 0.026(2) 0.048(3) -0.004(2) -0.001(2) -0.0059(19)
C36 0.042(3) 0.043(3) 0.059(4) -0.012(3) 0.012(3) -0.009(2)
C37 0.019(2) 0.022(2) 0.040(3) 0.0020(18) 0.0013(18) -0.0011(16)
C38 0.038(3) 0.023(2) 0.037(3) -0.0008(19) 0.003(2) 0.0027(18)
C39 0.045(3) 0.045(3) 0.053(3) -0.002(3) 0.005(3) 0.012(2)
C40 0.041(3) 0.061(4) 0.068(4) 0.005(3) 0.011(3) -0.005(3)
C41 0.054(3) 0.036(3) 0.045(3) 0.004(2) -0.004(3) -0.014(2)
C42 0.036(3) 0.027(2) 0.047(3) -0.002(2) -0.001(2) 0.0028(19)
C43 0.040(3) 0.037(3) 0.043(3) 0.003(2) 0.010(2) -0.008(2)
C44 0.065(4) 0.056(3) 0.047(3) -0.008(3) -0.002(3) -0.018(3)
Br1 0.0574(5) 0.0837(6) 0.1219(9) -0.0428(6) 0.0238(5) -0.0230(4)
C45 0.051(3) 0.039(3) 0.050(4) -0.004(3) -0.010(3) -0.010(3)
C46 0.047(4) 0.058(4) 0.062(4) -0.001(3) -0.007(3) 0.001(3)
C47 0.049(4) 0.065(5) 0.079(5) -0.004(4) 0.007(4) -0.007(3)
C48 0.044(4) 0.050(4) 0.078(5) -0.020(3) 0.007(3) -0.014(3)
C49 0.055(4) 0.066(5) 0.075(5) -0.020(4) -0.014(4) 0.014(4)
C50 0.063(4) 0.054(4) 0.056(4) -0.011(3) -0.010(3) 0.000(3)
Br1A 0.0574(5) 0.0837(6) 0.1219(9) -0.0428(6) 0.0238(5) -0.0230(4)
C45A 0.051(3) 0.039(3) 0.050(4) -0.004(3) -0.010(3) -0.010(3)
C46A 0.047(4) 0.058(4) 0.062(4) -0.001(3) -0.007(3) 0.001(3)
C47A 0.049(4) 0.065(5) 0.079(5) -0.004(4) 0.007(4) -0.007(3)
C48A 0.044(4) 0.050(4) 0.078(5) -0.020(3) 0.007(3) -0.014(3)
C49A 0.055(4) 0.066(5) 0.075(5) -0.020(4) -0.014(4) 0.014(4)
C50A 0.063(4) 0.054(4) 0.056(4) -0.011(3) -0.010(3) 0.000(3)

loop_
_atom_type_symbol
_atom_type_description
_atom_type_scat_dispersion_real
_atom_type_scat_dispersion_imag
_atom_type_scat_source
C C 0.0181 0.0091 'International Tables Vol C Tables 4.2.6.8 and 6.1.1.4'
H H 0.0000 0.0000 'International Tables Vol C Tables 4.2.6.8 and 6.1.1.4'
N N 0.0311 0.0180 'International Tables Vol C Tables 4.2.6.8 and 6.1.1.4'
O O 0.0492 0.0322 'International Tables Vol C Tables 4.2.6.8 and 6.1.1.4'
Br Br -0.6763 1.2805 'International Tables Vol C Tables 4.2.6.8 and 6.1.1.4'

loop_
_geom_angle_atom_site_label_1
_geom_angle_atom_site_label_2
_geom_angle_atom_site_label_3
_geom_angle
C5 O1 C4 121.0(3)
C43 O8 C44 116.8(4)
C5 N1 C6 123.7(4)
C5 N1 H1 118.1
C6 N1 H1 118.1
C11 N2 C12 123.5(3)
C11 N2 H2 118.3
C12 N2 H2 118.3
C21 N3 C22 123.7(4)
C21 N3 H3 118.2
C22 N3 H3 118.2
C27 N4 C28 122.0(3)
C27 N4 H4 119.0
C28 N4 H4 119.0
C37 N5 C38 121.0(4)
C37 N5 H5 119.5
C38 N5 H5 119.5
C4 C1 H1A 109.5
C4 C1 H1B 109.5
H1A C1 H1B 109.5
C4 C1 H1C 109.5
H1A C1 H1C 109.5
H1B C1 H1C 109.5
C4 C2 H2A 109.5
C4 C2 H2B 109.5
H2A C2 H2B 109.5
C4 C2 H2C 109.5
H2A C2 H2C 109.5
H2B C2 H2C 109.5
C4 C3 H3A 109.5
C4 C3 H3B 109.5
H3A C3 H3B 109.5
C4 C3 H3C 109.5
H3A C3 H3C 109.5
H3B C3 H3C 109.5
O1 C4 C2 102.7(4)
O1 C4 C3 111.6(4)
C2 C4 C3 110.2(4)
O1 C4 C1 110.0(4)
C2 C4 C1 110.4(4)
C3 C4 C1 111.7(4)
O2 C5 N1 124.9(4)
O2 C5 O1 124.4(4)
N1 C5 O1 110.7(4)
N1 C6 C7 112.9(4)
N1 C6 C10 114.4(4)
C7 C6 C10 104.8(4)
N1 C6 H6 108.2
C7 C6 H6 108.2
C10 C6 H6 108.2
C8 C7 C6 102.2(4)
C8 C7 H7A 111.3
C6 C7 H7A 111.3
C8 C7 H7B 111.3
C6 C7 H7B 111.3
H7A C7 H7B 109.2
C7 C8 C9 104.9(4)
C7 C8 H8A 110.8
C9 C8 H8A 110.8
C7 C8 H8B 110.8
C9 C8 H8B 110.8
H8A C8 H8B 108.8
C8 C9 C10 106.1(4)
C8 C9 H9A 110.5
C10 C9 H9A 110.5
C8 C9 H9B 110.5
C10 C9 H9B 110.5
H9A C9 H9B 108.7
C11 C10 C6 111.7(4)
C11 C10 C9 111.0(4)
C6 C10 C9 104.1(4)
C11 C10 H10 110.0
C6 C10 H10 110.0
C9 C10 H10 110.0
O3 C11 N2 122.0(4)
O3 C11 C10 120.6(4)
N2 C11 C10 117.3(3)
N2 C12 C17 112.3(4)
N2 C12 C13 110.4(4)
C17 C12 C13 111.7(4)
N2 C12 H12 107.4
C17 C12 H12 107.4
C13 C12 H12 107.4
C14 C13 C12 111.5(4)
C14 C13 H13A 109.3
C12 C13 H13A 109.3
C14 C13 H13B 109.3
C12 C13 H13B 109.3
H13A C13 H13B 108.0
C15 C14 C13 111.4(4)
C15 C14 H14A 109.3
C13 C14 H14A 109.3
C15 C14 H14B 109.3
C13 C14 H14B 109.3
H14A C14 H14B 108.0
C14 C15 C16 111.5(4)
C14 C15 H15A 109.3
C16 C15 H15A 109.3
C14 C15 H15B 109.3
C16 C15 H15B 109.3
H15A C15 H15B 108.0
C15 C16 C17 110.4(4)
C15 C16 H16A 109.6
C17 C16 H16A 109.6
C15 C16 H16B 109.6
C17 C16 H16B 109.6
H16A C16 H16B 108.1
C12 C17 C16 110.4(4)
C12 C17 C18 112.1(4)
C16 C17 C18 114.7(4)
C12 C17 H17 106.3
C16 C17 H17 106.3
C18 C17 H17 106.3
C19 C18 C21 108.0(4)
C19 C18 C17 113.5(4)
C21 C18 C17 108.4(4)
C19 C18 H18 108.9
C21 C18 H18 108.9
C17 C18 H18 108.9
C20 C19 C18 114.1(4)
C20 C19 H19A 108.7
C18 C19 H19A 108.7
C20 C19 H19B 108.7
C18 C19 H19B 108.7
H19A C19 H19B 107.6
C19 C20 H20A 109.5
C19 C20 H20B 109.5
H20A C20 H20B 109.5
C19 C20 H20C 109.5
H20A C20 H20C 109.5
H20B C20 H20C 109.5
O4 C21 N3 123.8(4)
O4 C21 C18 120.1(4)
N3 C21 C18 116.1(4)
N3 C22 C23 112.9(4)
N3 C22 C26 112.3(4)
C23 C22 C26 106.4(4)
N3 C22 H22 108.4
C23 C22 H22 108.4
C26 C22 H22 108.4
C22 C23 C24 102.6(4)
C22 C23 H23A 111.2
C24 C23 H23A 111.2
C22 C23 H23B 111.2
C24 C23 H23B 111.2
H23A C23 H23B 109.2
C25 C24 C23 102.4(4)
C25 C24 H24A 111.3
C23 C24 H24A 111.3
C25 C24 H24B 111.3
C23 C24 H24B 111.3
H24A C24 H24B 109.2
C24 C25 C26 105.1(4)
C24 C25 H25A 110.7
C26 C25 H25A 110.7
C24 C25 H25B 110.7
C26 C25 H25B 110.7
H25A C25 H25B 108.8
C27 C26 C25 112.6(3)
C27 C26 C22 108.9(3)
C25 C26 C22 104.2(4)
C27 C26 H26 110.3
C25 C26 H26 110.3
C22 C26 H26 110.3
O5 C27 N4 121.5(4)
O5 C27 C26 122.9(4)
N4 C27 C26 115.6(4)
N4 C28 C29 111.5(4)
N4 C28 C33 111.1(3)
C29 C28 C33 110.3(4)
N4 C28 H28 108.0
C29 C28 H28 108.0
C33 C28 H28 108.0
C30 C29 C28 113.1(4)
C30 C29 H29A 109.0
C28 C29 H29A 109.0
C30 C29 H29B 109.0
C28 C29 H29B 109.0
H29A C29 H29B 107.8
C29 C30 C31 110.0(4)
C29 C30 H30A 109.7
C31 C30 H30A 109.7
C29 C30 H30B 109.7
C31 C30 H30B 109.7
H30A C30 H30B 108.2
C30 C31 C32 110.9(4)
C30 C31 H31A 109.5
C32 C31 H31A 109.5
C30 C31 H31B 109.5
C32 C31 H31B 109.5
H31A C31 H31B 108.1
C33 C32 C31 111.6(4)
C33 C32 H32A 109.3
C31 C32 H32A 109.3
C33 C32 H32B 109.3
C31 C32 H32B 109.3
H32A C32 H32B 108.0
C32 C33 C28 111.3(4)
C32 C33 C34 112.3(3)
C28 C33 C34 113.4(4)
C32 C33 H33 106.4
C28 C33 H33 106.4
C34 C33 H33 106.4
C37 C34 C35 107.7(4)
C37 C34 C33 111.0(3)
C35 C34 C33 112.3(4)
C37 C34 H34 108.6
C35 C34 H34 108.6
C33 C34 H34 108.6
C36 C35 C34 114.5(4)
C36 C35 H35A 108.6
C34 C35 H35A 108.6
C36 C35 H35B 108.6
C34 C35 H35B 108.6
H35A C35 H35B 107.6
C35 C36 H36A 109.5
C35 C36 H36B 109.5
H36A C36 H36B 109.5
C35 C36 H36C 109.5
H36A C36 H36C 109.5
H36B C36 H36C 109.5
O6 C37 N5 121.4(4)
O6 C37 C34 121.1(4)
N5 C37 C34 117.5(4)
N5 C38 C39 111.1(4)
N5 C38 C42 109.0(4)
C39 C38 C42 105.1(4)
N5 C38 H38 110.5
C39 C38 H38 110.5
C42 C38 H38 110.5
C40 C39 C38 104.5(4)
C40 C39 H39A 110.9
C38 C39 H39A 110.9
C40 C39 H39B 110.9
C38 C39 H39B 110.9
H39A C39 H39B 108.9
C39 C40 C41 104.9(5)
C39 C40 H40A 110.8
C41 C40 H40A 110.8
C39 C40 H40B 110.8
C41 C40 H40B 110.8
H40A C40 H40B 108.8
C40 C41 C42 105.3(4)
C40 C41 H41A 110.7
C42 C41 H41A 110.7
C40 C41 H41B 110.7
C42 C41 H41B 110.7
H41A C41 H41B 108.8
C43 C42 C38 111.4(4)
C43 C42 C41 110.7(4)
C38 C42 C41 104.9(4)
C43 C42 H42 109.9
C38 C42 H42 109.9
C41 C42 H42 109.9
O7 C43 O8 123.5(5)
O7 C43 C42 126.0(5)
O8 C43 C42 110.5(4)
C45A C44 O8 133.9(18)
C45A C44 C45 23.7(17)
O8 C44 C45 110.9(4)
C45A C44 H44A 92.6
O8 C44 H44A 109.5
C45 C44 H44A 109.5
C45A C44 H44B 100.7
O8 C44 H44B 109.5
C45 C44 H44B 109.5
H44A C44 H44B 108.1
C45A C44 H44C 103.7
O8 C44 H44C 103.7
C45 C44 H44C 110.1
H44A C44 H44C 113.0
H44B C44 H44C 6.3
C45A C44 H44D 103.7
O8 C44 H44D 103.7
C45 C44 H44D 121.4
H44A C44 H44D 12.0
H44B C44 H44D 101.1
H44C C44 H44D 105.4
C46 C45 C50 120.0
C46 C45 C44 117.8(4)
C50 C45 C44 122.0(4)
C47 C46 C45 120.0
C47 C46 H46 120.0
C45 C46 H46 120.0
C48 C47 C46 120.0
C48 C47 H47 120.0
C46 C47 H47 120.0
C47 C48 C49 120.0
C47 C48 Br1 119.2(3)
C49 C48 Br1 120.7(3)
C48 C49 C50 120.0
C48 C49 H49 120.0
C50 C49 H49 120.0
C49 C50 C45 120.0
C49 C50 H50 120.0
C45 C50 H50 120.0
C44 C45A C46A 113.6(19)
C44 C45A C50A 116(2)
C46A C45A C50A 120.0
C47A C46A C45A 120.0
C47A C46A H46A 120.0
C45A C46A H46A 120.0
C48A C47A C46A 120.0
C48A C47A H47A 120.0
C46A C47A H47A 120.0
C47A C48A C49A 120.0
C47A C48A Br1A 115.3(19)
C49A C48A Br1A 114.4(19)
C48A C49A C50A 120.0
C48A C49A H49A 120.0
C50A C49A H49A 120.0
C49A C50A C45A 120.0
C49A C50A H50A 120.0
C45A C50A H50A 120.0

loop_
_geom_bond_atom_site_label_1
_geom_bond_atom_site_label_2
_geom_bond_distance
_geom_bond_publ_flag
O1 C5 1.352(5) ?
O1 C4 1.458(6) ?
O2 C5 1.228(5) ?
O3 C11 1.245(5) ?
O4 C21 1.226(5) ?
O5 C27 1.245(5) ?
O6 C37 1.244(5) ?
O7 C43 1.194(6) ?
O8 C43 1.362(6) ?
O8 C44 1.459(6) ?
N1 C5 1.326(6) ?
N1 C6 1.447(6) ?
N1 H1 0.8800 ?
N2 C11 1.342(6) ?
N2 C12 1.463(5) ?
N2 H2 0.8800 ?
N3 C21 1.331(6) ?
N3 C22 1.465(5) ?
N3 H3 0.8800 ?
N4 C27 1.350(6) ?
N4 C28 1.466(5) ?
N4 H4 0.8800 ?
N5 C37 1.338(6) ?
N5 C38 1.475(6) ?
N5 H5 0.8800 ?
C1 C4 1.537(6) ?
C1 H1A 0.9800 ?
C1 H1B 0.9800 ?
C1 H1C 0.9800 ?
C2 C4 1.516(7) ?
C2 H2A 0.9800 ?
C2 H2B 0.9800 ?
C2 H2C 0.9800 ?
C3 C4 1.519(7) ?
C3 H3A 0.9800 ?
C3 H3B 0.9800 ?
C3 H3C 0.9800 ?
C6 C7 1.526(7) ?
C6 C10 1.554(6) ?
C6 H6 1.0000 ?
C7 C8 1.512(7) ?
C7 H7A 0.9900 ?
C7 H7B 0.9900 ?
C8 C9 1.514(8) ?
C8 H8A 0.9900 ?
C8 H8B 0.9900 ?
C9 C10 1.564(7) ?
C9 H9A 0.9900 ?
C9 H9B 0.9900 ?
C10 C11 1.499(6) ?
C10 H10 1.0000 ?
C12 C17 1.521(7) ?
C12 C13 1.532(7) ?
C12 H12 1.0000 ?
C13 C14 1.519(6) ?
C13 H13A 0.9900 ?
C13 H13B 0.9900 ?
C14 C15 1.510(8) ?
C14 H14A 0.9900 ?
C14 H14B 0.9900 ?
C15 C16 1.533(7) ?
C15 H15A 0.9900 ?
C15 H15B 0.9900 ?
C16 C17 1.538(6) ?
C16 H16A 0.9900 ?
C16 H16B 0.9900 ?
C17 C18 1.546(7) ?
C17 H17 1.0000 ?
C18 C19 1.538(7) ?
C18 C21 1.538(6) ?
C18 H18 1.0000 ?
C19 C20 1.503(7) ?
C19 H19A 0.9900 ?
C19 H19B 0.9900 ?
C20 H20A 0.9800 ?
C20 H20B 0.9800 ?
C20 H20C 0.9800 ?
C22 C23 1.537(7) ?
C22 C26 1.569(6) ?
C22 H22 1.0000 ?
C23 C24 1.545(7) ?
C23 H23A 0.9900 ?
C23 H23B 0.9900 ?
C24 C25 1.511(7) ?
C24 H24A 0.9900 ?
C24 H24B 0.9900 ?
C25 C26 1.539(6) ?
C25 H25A 0.9900 ?
C25 H25B 0.9900 ?
C26 C27 1.505(6) ?
C26 H26 1.0000 ?
C28 C29 1.527(6) ?
C28 C33 1.539(6) ?
C28 H28 1.0000 ?
C29 C30 1.519(7) ?
C29 H29A 0.9900 ?
C29 H29B 0.9900 ?
C30 C31 1.536(7) ?
C30 H30A 0.9900 ?
C30 H30B 0.9900 ?
C31 C32 1.539(7) ?
C31 H31A 0.9900 ?
C31 H31B 0.9900 ?
C32 C33 1.524(6) ?
C32 H32A 0.9900 ?
C32 H32B 0.9900 ?
C33 C34 1.539(6) ?
C33 H33 1.0000 ?
C34 C37 1.521(6) ?
C34 C35 1.527(6) ?
C34 H34 1.0000 ?
C35 C36 1.522(7) ?
C35 H35A 0.9900 ?
C35 H35B 0.9900 ?
C36 H36A 0.9800 ?
C36 H36B 0.9800 ?
C36 H36C 0.9800 ?
C38 C39 1.500(7) ?
C38 C42 1.551(7) ?
C38 H38 1.0000 ?
C39 C40 1.488(8) ?
C39 H39A 0.9900 ?
C39 H39B 0.9900 ?
C40 C41 1.541(8) ?
C40 H40A 0.9900 ?
C40 H40B 0.9900 ?
C41 C42 1.555(7) ?
C41 H41A 0.9900 ?
C41 H41B 0.9900 ?
C42 C43 1.497(7) ?
C42 H42 1.0000 ?
C44 C45A 1.499(19) ?
C44 C45 1.509(7) ?
C44 H44A 0.9900 ?
C44 H44B 0.9900 ?
C44 H44C 0.9900 ?
C44 H44D 0.9900 ?
Br1 C48 1.881(3) yes
C45 C46 1.3900 ?
C45 C50 1.3900 ?
C46 C47 1.3900 ?
C46 H46 0.9500 ?
C47 C48 1.3900 ?
C47 H47 0.9500 ?
C48 C49 1.3900 ?
C49 C50 1.3900 ?
C49 H49 0.9500 ?
C50 H50 0.9500 ?
Br1A C48A 1.883(18) yes
C45A C46A 1.3900 ?
C45A C50A 1.3900 ?
C46A C47A 1.3900 ?
C46A H46A 0.9500 ?
C47A C48A 1.3900 ?
C47A H47A 0.9500 ?
C48A C49A 1.3900 ?
C49A C50A 1.3900 ?
C49A H49A 0.9500 ?
C50A H50A 0.9500 ?

loop_
_geom_hbond_atom_site_label_D
_geom_hbond_atom_site_label_H
_geom_hbond_atom_site_label_A
_geom_hbond_distance_DH
_geom_hbond_distance_HA
_geom_hbond_distance_DA
_geom_hbond_angle_DHA
_geom_hbond_site_symmetry_A
N1 H1 O6 0.88 1.96 2.826(5) 165.9 3_746
N2 H2 O5 0.88 2.14 2.994(4) 162.0 3_746
N3 H3 O2 0.88 2.13 2.923(5) 149.9 .
N4 H4 O3 0.88 2.07 2.918(4) 161.9 .
N5 H5 O4 0.88 2.02 2.885(4) 168.8 .

loop_
_geom_torsion_atom_site_label_1
_geom_torsion_atom_site_label_2
_geom_torsion_atom_site_label_3
_geom_torsion_atom_site_label_4
_geom_torsion
C5 O1 C4 C2 -174.9(4)
C5 O1 C4 C3 67.1(5)
C5 O1 C4 C1 -57.4(5)
C6 N1 C5 O2 9.0(7)
C6 N1 C5 O1 -170.1(4)
C4 O1 C5 O2 -11.2(6)
C4 O1 C5 N1 167.9(4)
C5 N1 C6 C7 132.5(4)
C5 N1 C6 C10 -107.8(5)
N1 C6 C7 C8 164.7(4)
C10 C6 C7 C8 39.6(5)
C6 C7 C8 C9 -41.6(5)
C7 C8 C9 C10 27.5(5)
N1 C6 C10 C11 93.3(4)
C7 C6 C10 C11 -142.5(4)
N1 C6 C10 C9 -146.8(4)
C7 C6 C10 C9 -22.7(4)
C8 C9 C10 C11 117.6(4)
C8 C9 C10 C6 -2.7(5)
C12 N2 C11 O3 4.6(7)
C12 N2 C11 C10 -173.3(4)
C6 C10 C11 O3 53.7(6)
C9 C10 C11 O3 -62.0(6)
C6 C10 C11 N2 -128.3(4)
C9 C10 C11 N2 116.0(5)
C11 N2 C12 C17 -134.7(4)
C11 N2 C12 C13 99.9(5)
N2 C12 C13 C14 71.0(5)
C17 C12 C13 C14 -54.7(5)
C12 C13 C14 C15 54.4(5)
C13 C14 C15 C16 -55.8(5)
C14 C15 C16 C17 56.7(5)
N2 C12 C17 C16 -69.1(5)
C13 C12 C17 C16 55.6(5)
N2 C12 C17 C18 60.1(5)
C13 C12 C17 C18 -175.1(3)
C15 C16 C17 C12 -56.3(5)
C15 C16 C17 C18 175.8(4)
C12 C17 C18 C19 179.8(4)
C16 C17 C18 C19 -53.1(5)
C12 C17 C18 C21 59.8(5)
C16 C17 C18 C21 -173.2(4)
C21 C18 C19 C20 -59.7(5)
C17 C18 C19 C20 -179.9(4)
C22 N3 C21 O4 2.6(7)
C22 N3 C21 C18 -176.6(4)
C19 C18 C21 O4 -63.6(5)
C17 C18 C21 O4 59.7(5)
C19 C18 C21 N3 115.6(4)
C17 C18 C21 N3 -121.0(4)
C21 N3 C22 C23 106.2(5)
C21 N3 C22 C26 -133.5(4)
N3 C22 C23 C24 150.8(4)
C26 C22 C23 C24 27.2(5)
C22 C23 C24 C25 -42.4(5)
C23 C24 C25 C26 41.9(4)
C24 C25 C26 C27 93.3(4)
C24 C25 C26 C22 -24.5(4)
N3 C22 C26 C27 113.5(4)
C23 C22 C26 C27 -122.6(4)
N3 C22 C26 C25 -126.2(4)
C23 C22 C26 C25 -2.2(4)
C28 N4 C27 O5 -0.3(6)
C28 N4 C27 C26 176.7(4)
C25 C26 C27 O5 -23.9(6)
C22 C26 C27 O5 91.2(5)
C25 C26 C27 N4 159.2(4)
C22 C26 C27 N4 -85.7(5)
C27 N4 C28 C29 89.3(5)
C27 N4 C28 C33 -147.3(4)
N4 C28 C29 C30 68.3(5)
C33 C28 C29 C30 -55.6(5)
C28 C29 C30 C31 56.4(5)
C29 C30 C31 C32 -55.6(5)
C30 C31 C32 C33 56.1(5)
C31 C32 C33 C28 -55.4(5)
C31 C32 C33 C34 176.3(4)
N4 C28 C33 C32 -69.9(5)
C29 C28 C33 C32 54.2(4)
N4 C28 C33 C34 57.9(5)
C29 C28 C33 C34 -178.0(3)
C32 C33 C34 C37 173.8(4)
C28 C33 C34 C37 46.5(5)
C32 C33 C34 C35 -65.7(5)
C28 C33 C34 C35 167.1(3)
C37 C34 C35 C36 -61.6(5)
C33 C34 C35 C36 175.9(4)
C38 N5 C37 O6 4.2(6)
C38 N5 C37 C34 -173.6(4)
C35 C34 C37 O6 -71.0(5)
C33 C34 C37 O6 52.3(5)
C35 C34 C37 N5 106.9(4)
C33 C34 C37 N5 -129.9(4)
C37 N5 C38 C39 76.9(5)
C37 N5 C38 C42 -167.8(4)
N5 C38 C39 C40 80.6(5)
C42 C38 C39 C40 -37.1(5)
C38 C39 C40 C41 39.0(6)
C39 C40 C41 C42 -25.6(6)
N5 C38 C42 C43 141.4(4)
C39 C38 C42 C43 -99.5(5)
N5 C38 C42 C41 -98.7(4)
C39 C38 C42 C41 20.4(5)
C40 C41 C42 C43 123.4(5)
C40 C41 C42 C38 3.0(5)
C44 O8 C43 O7 2.7(7)
C44 O8 C43 C42 -176.1(4)
C38 C42 C43 O7 26.1(7)
C41 C42 C43 O7 -90.3(6)
C38 C42 C43 O8 -155.1(4)
C41 C42 C43 O8 88.5(5)
C43 O8 C44 C45A -111(2)
C43 O8 C44 C45 -103.8(5)
C45A C44 C45 C46 -112(4)
O8 C44 C45 C46 79.9(5)
C45A C44 C45 C50 62(4)
O8 C44 C45 C50 -105.3(5)
C50 C45 C46 C47 0.0
C44 C45 C46 C47 174.8(4)
C45 C46 C47 C48 0.0
C46 C47 C48 C49 0.0
C46 C47 C48 Br1 -176.0(3)
C47 C48 C49 C50 0.0
Br1 C48 C49 C50 175.9(3)
C48 C49 C50 C45 0.0
C46 C45 C50 C49 0.0
C44 C45 C50 C49 -174.6(4)
O8 C44 C45A C46A 58(4)
O8 C44 C45A C50A -87(4)
C44 C45A C46A C47A -144(3)
C50A C45A C46A C47A 0.0
C45A C46A C47A C48A 0.0
C46A C47A C48A C49A 0.0
C46A C47A C48A Br1A -143(2)
C47A C48A C49A C50A 0.0
Br1A C48A C49A C50A 144(2)
C48A C49A C50A C45A 0.0
C44 C45A C50A C49A 143(3)
C46A C45A C50A C49A 0.0
